data_4114870
loop_
_publ_author_name
'Ariane Adolf'
'Marcin Gonsior'
'Ingo Krossing'

_publ_contact_author 'Ingo Krossing'
_publ_contact_author_email krossing@chemie.uni-karlsruhe.de
_publ_contact_author_fax '0721 608 49 52'
_publ_contact_author_phone '0721 608 29 51'
_publ_section_title
;
 Extending the Coordination Chemistry of Molecular P4S3: The Polymeric
 Ag(P4S3)+ and Ag(P4S3)2+ Cations
;
_journal_name_full 'Journal of the American Chemical Society'
_journal_page_first 7111
_journal_page_last 7116
_journal_paper_doi 10.1021/ja012760v
_journal_volume 124
_journal_year 2002
_chemical_formula_sum 'C12 H4 Ag Al F24 O4 P4 S3'
_chemical_formula_weight 1023.06
_chemical_name_systematic
; 
 ? 
;
_space_group_IT_number 14
_symmetry_cell_setting monoclinic
_symmetry_space_group_name_Hall '-P 2yn'
_symmetry_space_group_name_H-M 'P 1 21/n 1'
_atom_sites_solution_hydrogens geom
_atom_sites_solution_primary direct
_atom_sites_solution_secondary difmap
_audit_creation_method SHELXL-97
_cell_angle_alpha 90.00
_cell_angle_beta 110.38(3)
_cell_angle_gamma 90.00
_cell_formula_units_Z 4
_cell_length_a 16.680(3)
_cell_length_b 11.185(2)
_cell_length_c 18.324(4)
_cell_measurement_reflns_used 5000
_cell_measurement_temperature 175(2)
_cell_measurement_theta_max 26
_cell_measurement_theta_min 2
_cell_volume 3204.6(12)
_computing_cell_refinement CELL
_computing_data_collection EXPOSE
_computing_data_reduction INTEGRATE
_computing_molecular_graphics 'RESVIEW and XP '
_computing_publication_material SHELXL
_computing_structure_refinement 'SHELXL-97 (Sheldrick, 1997)'
_computing_structure_solution 'SHELXS-97 (Sheldrick, 1990)'
_diffrn_ambient_temperature 175(2)
_diffrn_measured_fraction_theta_full 0.977
_diffrn_measured_fraction_theta_max 0.977
_diffrn_measurement_device_type 'STOE IPDS '
_diffrn_measurement_method 'Image Plate Technique '
_diffrn_radiation_monochromator graphite
_diffrn_radiation_source 'fine-focus sealed tube'
_diffrn_radiation_type MoK\a
_diffrn_radiation_wavelength 0.71073
_diffrn_reflns_av_R_equivalents 0.0538
_diffrn_reflns_av_sigmaI/netI 0.0386
_diffrn_reflns_limit_h_max 19
_diffrn_reflns_limit_h_min -19
_diffrn_reflns_limit_k_max 11
_diffrn_reflns_limit_k_min -13
_diffrn_reflns_limit_l_max 21
_diffrn_reflns_limit_l_min -21
_diffrn_reflns_number 16899
_diffrn_reflns_theta_full 24.71
_diffrn_reflns_theta_max 24.71
_diffrn_reflns_theta_min 6.81
_exptl_absorpt_coefficient_mu 1.215
_exptl_absorpt_correction_T_max 0.6718
_exptl_absorpt_correction_T_min 0.5356
_exptl_absorpt_correction_type numerical
_exptl_absorpt_process_details numerical
_exptl_crystal_colour colorless
_exptl_crystal_density_diffrn 2.120
_exptl_crystal_description block
_exptl_crystal_F_000 1968
_exptl_crystal_size_max 0.6
_exptl_crystal_size_mid 0.4
_exptl_crystal_size_min 0.2
_refine_diff_density_max 0.847
_refine_diff_density_min -0.683
_refine_diff_density_rms 0.081
_refine_ls_extinction_method none
_refine_ls_goodness_of_fit_ref 1.033
_refine_ls_hydrogen_treatment mixed
_refine_ls_matrix_type full
_refine_ls_number_parameters 506
_refine_ls_number_reflns 5335
_refine_ls_number_restraints 13
_refine_ls_restrained_S_all 1.037
_refine_ls_R_factor_all 0.0640
_refine_ls_R_factor_gt 0.0504
_refine_ls_shift/su_max 0.063
_refine_ls_shift/su_mean 0.002
_refine_ls_structure_factor_coef Fsqd
_refine_ls_weighting_details 'calc w=1/[\s^2^(Fo^2^)+(0.0949P)^2^+1.2237P] where P=(Fo^2^+2Fc^2^)/3'
_refine_ls_weighting_scheme calc
_refine_ls_wR_factor_gt 0.1363
_refine_ls_wR_factor_ref 0.1444
_reflns_number_gt 4144
_reflns_number_total 5335
_reflns_threshold_expression >2sigma(I)
_cod_data_source_file ja012760v_1.cif
_cod_data_source_block Compound_1_in_the_manuscript
_cod_original_cell_volume 3204.6(11)
_cod_database_code 4114870

loop_
_symmetry_equiv_pos_as_xyz
'x, y, z'
'-x+1/2, y+1/2, -z+1/2'
'-x, -y, -z'
'x-1/2, -y-1/2, z-1/2'

loop_
_atom_site_label
_atom_site_type_symbol
_atom_site_fract_x
_atom_site_fract_y
_atom_site_fract_z
_atom_site_U_iso_or_equiv
_atom_site_adp_type
_atom_site_occupancy
_atom_site_symmetry_multiplicity
_atom_site_calc_flag
_atom_site_refinement_flags
_atom_site_disorder_assembly
_atom_site_disorder_group
Ag1 Ag 0.78270(2) 0.39507(3) 0.624515(18) 0.05875(11) Uani 1 1 d . . .
P1 P 0.93084(12) 0.6058(2) 0.76562(12) 0.0770(6) Uani 0.6860(19) 1 d P A 1
P2 P 0.76658(12) 0.54511(19) 0.81921(10) 0.0676(5) Uani 0.6860(19) 1 d P A 1
P3 P 0.7863(2) 0.7391(4) 0.8172(2) 0.0765(11) Uani 0.6860(19) 1 d P . 1
P4 P 0.71919(18) 0.6408(3) 0.70204(15) 0.0569(6) Uani 0.6860(19) 1 d P A 1
S1 S 0.82116(11) 0.61510(14) 0.66066(9) 0.0600(4) Uani 0.6860(19) 1 d P A 1
S2 S 0.8766(2) 0.4763(3) 0.82504(14) 0.0777(9) Uani 0.6860(19) 1 d P A 1
S3 S 0.9134(2) 0.7705(3) 0.81754(17) 0.0783(8) Uani 0.6860(19) 1 d P A 1
P1A P 0.8161(2) 0.5525(3) 0.70927(18) 0.0488(8) Uani 0.3140(19) 1 d P A 2
P2A P 0.7836(5) 0.7548(7) 0.8069(4) 0.0538(15) Uani 0.3140(19) 1 d P . 2
P3A P 0.9077(6) 0.7581(12) 0.8128(7) 0.147(4) Uani 0.3140(19) 1 d P A 2
P4A P 0.8878(3) 0.6329(4) 0.8910(2) 0.0732(12) Uani 0.3140(19) 1 d P A 2
S1A S 0.7161(5) 0.6525(9) 0.7212(4) 0.085(2) Uani 0.3140(19) 1 d P A 2
S2A S 0.8929(4) 0.4937(8) 0.8249(5) 0.089(3) Uani 0.3140(19) 1 d P A 2
S3A S 0.9091(3) 0.6754(5) 0.7129(3) 0.0851(13) Uani 0.3140(19) 1 d P A 2
Al1 Al 0.78503(7) 0.22235(10) 0.48455(7) 0.0469(3) Uani 1 1 d . . .
O1 O 0.86811(18) 0.2692(3) 0.56951(18) 0.0619(8) Uani 1 1 d . A .
O2 O 0.7504(2) 0.0817(3) 0.49759(19) 0.0690(8) Uani 1 1 d . A .
O3 O 0.8008(2) 0.2248(3) 0.3975(2) 0.0786(9) Uani 1 1 d . A .
O4 O 0.71198(16) 0.3313(2) 0.49030(15) 0.0497(6) Uani 1 1 d . A .
C1 C 0.9536(3) 0.2374(4) 0.6031(3) 0.0607(11) Uani 1 1 d . . .
H1A H 0.9666 0.1763 0.5705 0.073 Uiso 1 1 calc R A .
C2 C 1.0086(3) 0.3477(6) 0.6052(4) 0.0862(17) Uani 1 1 d . A .
C3 C 0.9703(3) 0.1851(6) 0.6841(3) 0.0789(15) Uani 1 1 d . A .
C4 C 0.7422(4) -0.0218(4) 0.4539(3) 0.0703(12) Uani 1 1 d . . .
H4A H 0.7428 0.0006 0.4024 0.084 Uiso 1 1 calc R A .
C5 C 0.6562(5) -0.0790(6) 0.4434(5) 0.110(2) Uani 1 1 d . A .
C6 C 0.8197(7) -0.1006(7) 0.4932(6) 0.133(3) Uani 1 1 d . A .
C7 C 0.8507(3) 0.2744(6) 0.3605(3) 0.0818(16) Uani 1 1 d D . .
H7A H 0.8824 0.3404 0.3931 0.098 Uiso 1 1 calc R A .
C8 C 0.9147(4) 0.1846(7) 0.3558(4) 0.167(4) Uani 1 1 d D A .
C9 C 0.7994(4) 0.3261(6) 0.2831(4) 0.132(3) Uani 1 1 d D A .
C10 C 0.6462(3) 0.3855(4) 0.4303(2) 0.0526(10) Uani 1 1 d . . .
H10A H 0.6460 0.3521 0.3808 0.063 Uiso 1 1 calc R A .
C11 C 0.5612(3) 0.3577(6) 0.4384(4) 0.0820(15) Uani 1 1 d . A .
C12 C 0.6633(4) 0.5193(5) 0.4301(3) 0.0860(17) Uani 1 1 d . A .
F1 F 1.0907(2) 0.3290(5) 0.6375(3) 0.1171(14) Uani 1 1 d . . .
F2 F 0.9947(3) 0.3836(5) 0.5323(3) 0.1440(19) Uani 1 1 d . . .
F3 F 0.9897(3) 0.4379(4) 0.6434(4) 0.1357(18) Uani 1 1 d . . .
F4 F 0.9481(3) 0.2593(4) 0.73013(18) 0.1155(14) Uani 1 1 d . . .
F5 F 0.9237(3) 0.0874(4) 0.6779(3) 0.1155(13) Uani 1 1 d . . .
F6 F 1.0505(2) 0.1537(4) 0.7203(2) 0.1101(12) Uani 1 1 d . . .
F7 F 0.6581(4) -0.1165(5) 0.5164(3) 0.174(2) Uani 1 1 d . . .
F8 F 0.6412(3) -0.1762(4) 0.4011(3) 0.1320(15) Uani 1 1 d . . .
F9 F 0.5956(3) -0.0087(6) 0.4166(6) 0.233(5) Uani 1 1 d . . .
F10 F 0.8105(5) -0.2044(4) 0.4528(4) 0.182(2) Uani 1 1 d . . .
F11 F 0.8901(4) -0.0418(7) 0.4951(5) 0.182(3) Uani 1 1 d . . .
F12 F 0.8323(6) -0.1290(5) 0.5626(4) 0.184(3) Uani 1 1 d . . .
F13 F 0.9631(4) 0.1597(8) 0.4286(4) 0.236(4) Uani 1 1 d D . .
F14 F 0.9626(4) 0.2275(9) 0.3181(4) 0.302(5) Uani 1 1 d D . .
F15 F 0.8788(6) 0.0842(7) 0.3220(5) 0.275(5) Uani 1 1 d D . .
F16 F 0.7364(3) 0.3955(6) 0.2857(3) 0.175(3) Uani 1 1 d D . .
F17 F 0.8448(3) 0.3898(5) 0.2509(3) 0.156(2) Uani 1 1 d D . .
F18 F 0.7598(4) 0.2400(8) 0.2329(3) 0.227(4) Uani 1 1 d D . .
F19 F 0.4964(2) 0.4170(5) 0.3852(2) 0.1201(14) Uani 1 1 d . . .
F20 F 0.5601(2) 0.3890(4) 0.5090(2) 0.1116(13) Uani 1 1 d . . .
F21 F 0.5438(3) 0.2448(4) 0.4264(4) 0.1392(18) Uani 1 1 d . . .
F22 F 0.6593(3) 0.5733(3) 0.4930(2) 0.1226(15) Uani 1 1 d . . .
F23 F 0.6087(4) 0.5750(3) 0.3683(2) 0.1316(17) Uani 1 1 d . . .
F24 F 0.7402(4) 0.5390(4) 0.4314(4) 0.1507(19) Uani 1 1 d . . .

loop_
_atom_site_aniso_label
_atom_site_aniso_U_11
_atom_site_aniso_U_22
_atom_site_aniso_U_33
_atom_site_aniso_U_23
_atom_site_aniso_U_13
_atom_site_aniso_U_12
Ag1 0.0732(2) 0.05213(19) 0.04961(18) -0.00064(13) 0.01971(15) 0.00550(15)
P1 0.0561(9) 0.1085(16) 0.0725(11) -0.0298(11) 0.0299(8) -0.0213(10)
P2 0.0688(10) 0.0865(13) 0.0549(8) -0.0048(8) 0.0307(8) -0.0140(9)
P3 0.0730(16) 0.089(2) 0.0639(15) -0.0196(14) 0.0196(13) -0.0159(15)
P4 0.0564(10) 0.0631(12) 0.0490(11) -0.0066(9) 0.0157(8) -0.0056(9)
S1 0.0831(10) 0.0544(9) 0.0494(8) -0.0068(7) 0.0318(7) -0.0150(8)
S2 0.115(2) 0.0771(15) 0.0411(10) -0.0008(9) 0.0275(11) -0.0108(14)
S3 0.0819(15) 0.0805(14) 0.0748(13) -0.0296(12) 0.0304(12) -0.0393(12)
P1A 0.0537(17) 0.0492(17) 0.0407(15) -0.0092(14) 0.0128(13) -0.0037(14)
P2A 0.066(3) 0.049(3) 0.054(3) -0.010(2) 0.031(2) 0.007(2)
P3A 0.094(5) 0.182(7) 0.188(7) -0.151(6) 0.076(5) -0.078(5)
P4A 0.085(3) 0.072(2) 0.0476(19) -0.0122(18) 0.0047(19) 0.005(2)
S1A 0.057(3) 0.121(5) 0.067(4) -0.031(3) 0.009(2) 0.005(3)
S2A 0.053(3) 0.099(5) 0.095(5) -0.002(3) 0.000(2) 0.030(3)
S3A 0.097(3) 0.089(3) 0.084(3) -0.014(2) 0.051(2) -0.027(2)
Al1 0.0490(6) 0.0418(6) 0.0474(6) -0.0016(5) 0.0137(5) 0.0043(5)
O1 0.0467(14) 0.0619(17) 0.0663(17) -0.0123(14) 0.0062(13) 0.0125(13)
O2 0.100(2) 0.0434(15) 0.0643(18) -0.0050(13) 0.0301(17) -0.0049(16)
O3 0.095(2) 0.085(2) 0.0720(19) -0.0103(17) 0.0499(18) -0.0096(19)
O4 0.0497(14) 0.0493(15) 0.0423(13) -0.0025(11) 0.0061(11) 0.0112(12)
C1 0.049(2) 0.068(3) 0.059(2) -0.003(2) 0.0096(19) 0.013(2)
C2 0.056(3) 0.095(4) 0.095(4) -0.004(3) 0.010(3) -0.003(3)
C3 0.063(3) 0.101(4) 0.067(3) 0.006(3) 0.015(2) 0.024(3)
C4 0.094(3) 0.050(2) 0.070(3) -0.012(2) 0.032(3) -0.003(2)
C5 0.137(5) 0.083(4) 0.138(5) -0.052(4) 0.082(4) -0.036(4)
C6 0.192(8) 0.076(4) 0.153(7) 0.026(4) 0.089(6) 0.051(5)
C7 0.073(3) 0.115(4) 0.064(3) -0.001(3) 0.033(2) -0.007(3)
C8 0.142(5) 0.259(13) 0.140(6) 0.081(7) 0.100(5) 0.084(7)
C9 0.098(5) 0.218(10) 0.086(4) 0.027(5) 0.040(4) -0.012(6)
C10 0.058(2) 0.049(2) 0.0394(18) -0.0018(16) 0.0034(17) 0.0114(18)
C11 0.064(3) 0.087(4) 0.090(4) -0.004(3) 0.020(3) 0.014(3)
C12 0.105(4) 0.050(3) 0.077(3) 0.008(2) 0.000(3) 0.010(3)
F1 0.0578(17) 0.153(4) 0.134(3) -0.005(3) 0.0244(19) -0.004(2)
F2 0.136(3) 0.142(4) 0.123(3) 0.045(3) 0.006(3) -0.047(3)
F3 0.085(2) 0.098(3) 0.211(5) -0.054(3) 0.034(3) -0.019(2)
F4 0.111(2) 0.164(4) 0.0565(16) -0.011(2) 0.0117(17) 0.054(3)
F5 0.121(3) 0.124(3) 0.100(3) 0.027(2) 0.036(2) -0.011(3)
F6 0.0723(18) 0.157(3) 0.086(2) 0.030(2) 0.0090(16) 0.046(2)
F7 0.255(5) 0.164(4) 0.164(4) -0.071(3) 0.151(4) -0.100(4)
F8 0.193(4) 0.084(2) 0.132(3) -0.048(2) 0.073(3) -0.056(3)
F9 0.081(3) 0.133(4) 0.439(12) -0.114(6) 0.031(5) -0.004(3)
F10 0.251(6) 0.087(3) 0.216(6) -0.019(3) 0.094(5) 0.065(4)
F11 0.113(4) 0.176(6) 0.250(7) 0.042(5) 0.054(4) 0.036(4)
F12 0.278(8) 0.114(3) 0.141(4) 0.047(3) 0.049(5) 0.078(4)
F13 0.154(4) 0.374(12) 0.199(6) 0.076(7) 0.085(4) 0.134(6)
F14 0.225(4) 0.451(14) 0.344(7) 0.194(8) 0.241(4) 0.160(7)
F15 0.372(10) 0.215(7) 0.317(9) -0.094(7) 0.219(8) 0.048(8)
F16 0.125(3) 0.264(7) 0.133(4) 0.093(4) 0.043(3) 0.073(4)
F17 0.144(3) 0.230(6) 0.106(3) 0.057(3) 0.057(3) -0.016(4)
F18 0.150(4) 0.428(12) 0.085(3) -0.069(5) 0.020(3) -0.106(6)
F19 0.0635(19) 0.168(4) 0.104(3) 0.008(3) -0.0021(18) 0.039(2)
F20 0.095(2) 0.159(4) 0.095(2) 0.035(2) 0.0512(18) 0.055(2)
F21 0.088(2) 0.102(3) 0.217(5) 0.004(3) 0.040(3) -0.028(2)
F22 0.185(4) 0.0596(18) 0.091(2) -0.0213(17) 0.006(3) 0.022(2)
F23 0.186(4) 0.071(2) 0.091(2) 0.0216(18) -0.011(3) 0.026(3)
F24 0.143(4) 0.095(3) 0.204(5) 0.028(3) 0.048(4) -0.044(3)

loop_
_atom_type_symbol
_atom_type_description
_atom_type_scat_dispersion_real
_atom_type_scat_dispersion_imag
_atom_type_scat_source
C C 0.0033 0.0016 'International Tables Vol C Tables 4.2.6.8 and 6.1.1.4'
H H 0.0000 0.0000 'International Tables Vol C Tables 4.2.6.8 and 6.1.1.4'
O O 0.0106 0.0060 'International Tables Vol C Tables 4.2.6.8 and 6.1.1.4'
F F 0.0171 0.0103 'International Tables Vol C Tables 4.2.6.8 and 6.1.1.4'
Al Al 0.0645 0.0514 'International Tables Vol C Tables 4.2.6.8 and 6.1.1.4'
P P 0.1023 0.0942 'International Tables Vol C Tables 4.2.6.8 and 6.1.1.4'
S S 0.1246 0.1234 'International Tables Vol C Tables 4.2.6.8 and 6.1.1.4'
Ag Ag -0.8971 1.1015 'International Tables Vol C Tables 4.2.6.8 and 6.1.1.4'

loop_
_geom_angle_atom_site_label_1
_geom_angle_atom_site_label_2
_geom_angle_atom_site_label_3
_geom_angle
_geom_angle_site_symmetry_1
_geom_angle_site_symmetry_3
P1A Ag1 O4 146.11(11) . .
P1A Ag1 O1 132.99(11) . .
O4 Ag1 O1 64.13(9) . .
P1A Ag1 P2A 100.8(2) . 2_646
O4 Ag1 P2A 100.41(19) . 2_646
O1 Ag1 P2A 105.6(2) . 2_646
P1A Ag1 P3 106.52(13) . 2_646
O4 Ag1 P3 95.34(11) . 2_646
O1 Ag1 P3 101.12(13) . 2_646
P2A Ag1 P3 5.7(3) 2_646 2_646
P1A Ag1 S1 26.79(9) . .
O4 Ag1 S1 122.03(7) . .
O1 Ag1 S1 121.74(9) . .
P2A Ag1 S1 125.91(19) 2_646 .
P3 Ag1 S1 131.49(10) 2_646 .
S3 P1 S1 98.71(13) . .
S3 P1 S2 101.83(14) . .
S1 P1 S2 96.13(11) . .
S2 P2 P3 104.27(17) . .
S2 P2 P4 104.30(13) . .
P3 P2 P4 61.66(13) . .
S3 P3 P2 108.4(2) . .
S3 P3 P4 104.2(2) . .
P2 P3 P4 60.95(13) . .
S3 P3 Ag1 118.76(19) . 2_656
P2 P3 Ag1 125.7(2) . 2_656
P4 P3 Ag1 124.91(17) . 2_656
S1 P4 P2 102.47(13) . .
S1 P4 P3 101.52(16) . .
P2 P4 P3 57.39(13) . .
P4 S1 P1 103.11(11) . .
P4 S1 Ag1 93.61(10) . .
P1 S1 Ag1 104.07(10) . .
P2 S2 P1 104.73(17) . .
P1 S3 P3 98.34(18) . .
S3A P1A S1A 105.1(3) . .
S3A P1A S2A 89.4(3) . .
S1A P1A S2A 106.5(3) . .
S3A P1A Ag1 122.7(2) . .
S1A P1A Ag1 118.1(3) . .
S2A P1A Ag1 110.7(3) . .
S1A P2A P3A 110.1(5) . .
S1A P2A P4A 106.2(4) . .
P3A P2A P4A 57.5(5) . .
S1A P2A Ag1 122.7(4) . 2_656
P3A P2A Ag1 125.6(4) . 2_656
P4A P2A Ag1 113.3(3) . 2_656
P2A P3A S3A 105.7(5) . .
P2A P3A P4A 68.1(5) . .
S3A P3A P4A 111.0(6) . .
S2A P4A P3A 93.2(4) . .
S2A P4A P2A 103.6(3) . .
P3A P4A P2A 54.4(4) . .
P2A S1A P1A 98.1(4) . .
P4A S2A P1A 102.8(4) . .
P1A S3A P3A 95.0(4) . .
O3 Al1 O2 108.27(18) . .
O3 Al1 O4 112.48(17) . .
O2 Al1 O4 110.69(17) . .
O3 Al1 O1 119.38(18) . .
O2 Al1 O1 110.33(17) . .
O4 Al1 O1 95.12(14) . .
C1 O1 Al1 133.2(3) . .
C1 O1 Ag1 128.2(3) . .
Al1 O1 Ag1 98.21(12) . .
C4 O2 Al1 130.8(3) . .
C7 O3 Al1 142.5(4) . .
C10 O4 Al1 128.9(2) . .
C10 O4 Ag1 129.9(2) . .
Al1 O4 Ag1 99.33(11) . .
O1 C1 C3 109.9(4) . .
O1 C1 C2 108.6(4) . .
C3 C1 C2 112.3(4) . .
F1 C2 F3 106.7(5) . .
F1 C2 F2 107.0(5) . .
F3 C2 F2 108.0(6) . .
F1 C2 C1 114.1(5) . .
F3 C2 C1 112.0(5) . .
F2 C2 C1 108.9(5) . .
F6 C3 F5 106.6(5) . .
F6 C3 F4 107.8(5) . .
F5 C3 F4 106.6(5) . .
F6 C3 C1 113.7(4) . .
F5 C3 C1 109.3(4) . .
F4 C3 C1 112.5(5) . .
O2 C4 C5 108.9(4) . .
O2 C4 C6 108.3(5) . .
C5 C4 C6 115.1(6) . .
F9 C5 F8 109.3(8) . .
F9 C5 F7 108.4(8) . .
F8 C5 F7 104.8(6) . .
F9 C5 C4 112.7(6) . .
F8 C5 C4 113.7(6) . .
F7 C5 C4 107.5(6) . .
F12 C6 F11 105.2(10) . .
F12 C6 F10 106.4(7) . .
F11 C6 F10 111.6(8) . .
F12 C6 C4 116.1(8) . .
F11 C6 C4 108.8(6) . .
F10 C6 C4 108.8(8) . .
O3 C7 C8 109.2(5) . .
O3 C7 C9 112.5(4) . .
C8 C7 C9 113.0(5) . .
F14 C8 F15 108.9(6) . .
F14 C8 F13 109.6(6) . .
F15 C8 F13 108.1(6) . .
F14 C8 C7 111.3(6) . .
F15 C8 C7 112.5(6) . .
F13 C8 C7 106.2(6) . .
F17 C9 F16 106.6(5) . .
F17 C9 F18 107.7(5) . .
F16 C9 F18 103.9(5) . .
F17 C9 C7 113.8(5) . .
F16 C9 C7 113.1(5) . .
F18 C9 C7 110.9(6) . .
O4 C10 C11 110.0(4) . .
O4 C10 C12 109.4(4) . .
C11 C10 C12 112.7(5) . .
F21 C11 F20 109.8(6) . .
F21 C11 F19 106.3(5) . .
F20 C11 F19 107.0(4) . .
F21 C11 C10 110.2(5) . .
F20 C11 C10 111.6(5) . .
F19 C11 C10 111.8(5) . .
F24 C12 F22 104.9(6) . .
F24 C12 F23 108.3(6) . .
F22 C12 F23 107.5(5) . .
F24 C12 C10 110.6(5) . .
F22 C12 C10 112.4(5) . .
F23 C12 C10 112.8(5) . .

loop_
_geom_bond_atom_site_label_1
_geom_bond_atom_site_label_2
_geom_bond_distance
_geom_bond_site_symmetry_2
Ag1 P1A 2.285(3) .
Ag1 O4 2.435(3) .
Ag1 O1 2.455(3) .
Ag1 P2A 2.497(7) 2_646
Ag1 P3 2.523(4) 2_646
Ag1 S1 2.5712(17) .
P1 S3 2.139(4) .
P1 S1 2.146(3) .
P1 S2 2.189(4) .
P2 S2 1.959(4) .
P2 P3 2.197(5) .
P2 P4 2.280(3) .
P3 S3 2.146(5) .
P3 P4 2.295(5) .
P3 Ag1 2.523(4) 2_656
P4 S1 2.109(4) .
P1A S3A 2.056(6) .
P1A S1A 2.082(9) .
P1A S2A 2.162(8) .
P2A S1A 1.952(10) .
P2A P3A 2.035(13) .
P2A P4A 2.321(8) .
P2A Ag1 2.497(7) 2_656
P3A S3A 2.058(12) .
P3A P4A 2.111(16) .
P4A S2A 1.993(10) .
Al1 O3 1.705(3) .
Al1 O2 1.721(3) .
Al1 O4 1.752(3) .
Al1 O1 1.765(3) .
O1 C1 1.388(5) .
O2 C4 1.386(6) .
O3 C7 1.361(6) .
O4 C10 1.393(5) .
C1 C3 1.528(7) .
C1 C2 1.530(8) .
C2 F1 1.306(6) .
C2 F3 1.328(8) .
C2 F2 1.335(8) .
C3 F6 1.317(6) .
C3 F5 1.322(7) .
C3 F4 1.325(7) .
C4 C5 1.521(9) .
C4 C6 1.523(11) .
C5 F9 1.238(10) .
C5 F8 1.309(7) .
C5 F7 1.391(10) .
C6 F12 1.255(11) .
C6 F11 1.337(12) .
C6 F10 1.356(10) .
C7 C8 1.491(8) .
C7 C9 1.495(7) .
C8 F14 1.314(7) .
C8 F15 1.321(7) .
C8 F13 1.327(7) .
C9 F17 1.319(6) .
C9 F16 1.320(6) .
C9 F18 1.335(7) .
C10 C11 1.509(7) .
C10 C12 1.524(7) .
C11 F21 1.298(8) .
C11 F20 1.346(7) .
C11 F19 1.350(7) .
C12 F24 1.293(9) .
C12 F22 1.323(7) .
C12 F23 1.335(7) .
